data_7126648
loop_
_publ_author_name
'Hanf, Schirin'
'Grell, Toni'
'Waters, Jessica E.'
'Garc\'ia-Rodr\'iguez, Ra\'ul'
'Hey-Hawkins, Evamarie'
'Wright, Dominic S.'

_publ_section_title
;
 Facile synthesis of a nickel(0) phosphine complex at ambient temperature.
;
_journal_issue 57
_journal_name_full 'Chemical communications (Cambridge, England)'
_journal_page_first 7893
_journal_page_last 7896
_journal_paper_doi 10.1039/d0cc02142c
_journal_volume 56
_journal_year 2020
_chemical_formula_moiety 'C28 H42 N4 Ni O8 P4, 2(B F4), C H4 O'
_chemical_formula_sum 'C29 H46 B2 F8 N4 Ni O9 P4'
_chemical_formula_weight 950.91
_chemical_melting_point ?
_space_group_crystal_system triclinic
_space_group_IT_number 2
_space_group_name_Hall '-P 1'
_space_group_name_H-M_alt 'P -1'
_atom_sites_solution_hydrogens mixed
_audit_creation_method SHELXL-2018/3
_audit_update_record
;
2019-09-26 deposited with the CCDC.	2020-06-04 downloaded from the CCDC.
;
_cell_angle_alpha 81.344(3)
_cell_angle_beta 82.327(3)
_cell_angle_gamma 74.196(3)
_cell_formula_units_Z 2
_cell_length_a 8.9718(3)
_cell_length_b 14.0281(4)
_cell_length_c 17.3940(6)
_cell_measurement_reflns_used 13386
_cell_measurement_temperature 130(2)
_cell_measurement_theta_max 34.4330
_cell_measurement_theta_min 2.4350
_cell_volume 2072.54(12)
_computing_cell_refinement 'CrysAlisPro 1.171.39.46 (Rigaku OD, 2018)'
_computing_data_collection 'CrysAlisPro 1.171.39.46 (Rigaku OD, 2018)'
_computing_data_reduction 'CrysAlisPro 1.171.39.46 (Rigaku OD, 2018)'
_computing_structure_refinement 'SHELXL-2018/3 (Sheldrick, 2018)'
_diffrn_ambient_temperature 130(2)
_diffrn_detector_area_resol_mean 16.3560
_diffrn_measured_fraction_theta_full 1.000
_diffrn_measured_fraction_theta_max 0.917
_diffrn_measurement_device_type 'Xcalibur, Sapphire3, Gemini'
_diffrn_measurement_method '\w scans'
_diffrn_radiation_type MoK\a
_diffrn_radiation_wavelength 0.71073
_diffrn_reflns_av_R_equivalents 0.0282
_diffrn_reflns_av_unetI/netI 0.0416
_diffrn_reflns_Laue_measured_fraction_full 1.000
_diffrn_reflns_Laue_measured_fraction_max 0.917
_diffrn_reflns_limit_h_max 14
_diffrn_reflns_limit_h_min -12
_diffrn_reflns_limit_k_max 22
_diffrn_reflns_limit_k_min -22
_diffrn_reflns_limit_l_max 27
_diffrn_reflns_limit_l_min -27
_diffrn_reflns_number 41003
_diffrn_reflns_point_group_measured_fraction_full 1.000
_diffrn_reflns_point_group_measured_fraction_max 0.917
_diffrn_reflns_theta_full 25.242
_diffrn_reflns_theta_max 34.937
_diffrn_reflns_theta_min 2.039
_diffrn_source 'fine-focus sealed X-ray tube'
_exptl_absorpt_coefficient_mu 0.711
_exptl_absorpt_correction_T_max 1.00000
_exptl_absorpt_correction_T_min 0.97959
_exptl_absorpt_correction_type multi-scan
_exptl_absorpt_process_details
;
CrysAlisPro 1.171.39.46 (Rigaku Oxford Diffraction, 2018)
Empirical absorption correction using spherical harmonics,
 implemented in SCALE3 ABSPACK scaling algorithm.
;
_exptl_crystal_colour 'clear intense orange'
_exptl_crystal_density_diffrn 1.524
_exptl_crystal_description prism
_exptl_crystal_F_000 980
_exptl_crystal_recrystallization_method 'Re-crystallisation from solvent: Methanol'
_exptl_crystal_size_max 0.200
_exptl_crystal_size_mid 0.100
_exptl_crystal_size_min 0.100
_refine_diff_density_max 1.863
_refine_diff_density_min -0.923
_refine_diff_density_rms 0.090
_refine_ls_extinction_method none
_refine_ls_goodness_of_fit_ref 1.019
_refine_ls_hydrogen_treatment mixed
_refine_ls_matrix_type full
_refine_ls_number_parameters 572
_refine_ls_number_reflns 16682
_refine_ls_number_restraints 3
_refine_ls_restrained_S_all 1.021
_refine_ls_R_factor_all 0.0725
_refine_ls_R_factor_gt 0.0505
_refine_ls_shift/su_max 0.001
_refine_ls_shift/su_mean 0.000
_refine_ls_structure_factor_coef Fsqd
_refine_ls_weighting_details 'w=1/[\s^2^(Fo^2^)+(0.0615P)^2^+2.0380P] where P=(Fo^2^+2Fc^2^)/3'
_refine_ls_weighting_scheme calc
_refine_ls_wR_factor_gt 0.1248
_refine_ls_wR_factor_ref 0.1384
_reflns_Friedel_coverage 0.000
_reflns_number_gt 12692
_reflns_number_total 16682
_reflns_threshold_expression 'I > 2\s(I)'
_cod_data_source_file d0cc02142c2.cif
_cod_data_source_block shelx
_cod_depositor_comments
;
The following automatic conversions were performed:

data item '_chemical_melting_point' value 'not measured' was changed
to '?' -- the value is undefined or not given.

Automatic conversion script
Id: cif_fix_values 7556 2019-12-06 15:28:31Z antanas 

 Adding full bibliography for 7126648.cif.
;
_cod_database_code 7126648
_shelx_shelxl_version_number 2018/3
_shelx_space_group_comment
;
The symmetry employed for this shelxl refinement is uniquely defined
by the following loop, which should always be used as a source of
symmetry information in preference to the above space-group names.
They are only intended as comments.
;

loop_
_space_group_symop_operation_xyz
'x, y, z'
'-x, -y, -z'

loop_
_atom_site_label
_atom_site_type_symbol
_atom_site_fract_x
_atom_site_fract_y
_atom_site_fract_z
_atom_site_U_iso_or_equiv
_atom_site_adp_type
_atom_site_occupancy
_atom_site_site_symmetry_order
_atom_site_calc_flag
_atom_site_refinement_flags_posn
_atom_site_refinement_flags_adp
_atom_site_refinement_flags_occupancy
_atom_site_disorder_assembly
_atom_site_disorder_group
C1 C 0.5564(3) 0.2434(2) 0.16480(17) 0.0378(6) Uani 1 1 d . . . . .
H1A H 0.587586 0.261585 0.109555 0.057 Uiso 1 1 calc R U . . .
H1B H 0.454918 0.228190 0.169936 0.057 Uiso 1 1 calc R U . . .
H1C H 0.634007 0.184546 0.185562 0.057 Uiso 1 1 calc R U . . .
C3 C 0.5920(2) 0.45084(15) 0.28453(15) 0.0289(4) Uani 1 1 d . . . . .
C4 C 0.4673(3) 0.43923(19) 0.33742(17) 0.0365(5) Uani 1 1 d . . . . .
H4 H 0.418812 0.387754 0.334421 0.044 Uiso 1 1 calc R U . . .
C5 C 0.4121(3) 0.5027(2) 0.39529(19) 0.0429(6) Uani 1 1 d . . . . .
H5 H 0.328371 0.493302 0.432684 0.051 Uiso 1 1 calc R U . . .
C6 C 0.4802(3) 0.5792(2) 0.39772(19) 0.0433(7) Uani 1 1 d . . . . .
H6 H 0.443967 0.623447 0.436469 0.052 Uiso 1 1 calc R U . . .
C7 C 0.6020(3) 0.59004(17) 0.34270(17) 0.0369(5) Uani 1 1 d . . . . .
H7 H 0.649315 0.642902 0.342884 0.044 Uiso 1 1 calc R U . . .
C8 C 1.0056(3) 0.46540(18) 0.40152(15) 0.0347(5) Uani 1 1 d . . . . .
H8A H 1.076722 0.422295 0.438111 0.052 Uiso 1 1 calc R U . . .
H8B H 0.918853 0.508780 0.430545 0.052 Uiso 1 1 calc R U . . .
H8C H 1.061568 0.506430 0.364348 0.052 Uiso 1 1 calc R U . . .
C9 C 1.2775(3) 0.22639(18) 0.32656(15) 0.0332(5) Uani 1 1 d . . . . .
H9A H 1.224105 0.214977 0.378715 0.050 Uiso 1 1 calc R U . . .
H9B H 1.389029 0.215298 0.330627 0.050 Uiso 1 1 calc R U . . .
H9C H 1.262295 0.180082 0.293203 0.050 Uiso 1 1 calc R U . . .
C10 C 1.0526(3) 0.48145(16) 0.21975(12) 0.0261(4) Uani 1 1 d . . . . .
C11 C 1.1905(3) 0.5006(2) 0.18356(15) 0.0384(6) Uani 1 1 d . . . . .
H11 H 1.287385 0.452543 0.188959 0.046 Uiso 1 1 calc R U . . .
C12 C 1.1815(5) 0.5951(3) 0.13783(17) 0.0545(9) Uani 1 1 d . . . . .
H12 H 1.274073 0.610598 0.112449 0.065 Uiso 1 1 calc R U . . .
C13 C 1.0425(5) 0.6632(2) 0.13020(17) 0.0504(8) Uani 1 1 d . . . . .
H13 H 1.036704 0.726095 0.099851 0.060 Uiso 1 1 calc R U . . .
C14 C 0.9122(4) 0.63937(19) 0.16682(16) 0.0447(7) Uani 1 1 d . . . . .
H14 H 0.814341 0.686439 0.161647 0.054 Uiso 1 1 calc R U . . .
C15 C 0.7314(3) 0.24817(18) 0.44299(14) 0.0349(5) Uani 1 1 d . . . . .
H15A H 0.751181 0.307888 0.410776 0.052 Uiso 1 1 calc R U . . .
H15B H 0.740105 0.252276 0.497897 0.052 Uiso 1 1 calc R U . . .
H15C H 0.626419 0.243732 0.437213 0.052 Uiso 1 1 calc R U . . .
C16 C 0.7357(3) 0.0087(2) 0.35628(17) 0.0421(6) Uani 1 1 d . . . . .
H16A H 0.827970 -0.031099 0.381449 0.063 Uiso 1 1 calc R U . . .
H16B H 0.700605 -0.033012 0.325857 0.063 Uiso 1 1 calc R U . . .
H16C H 0.652497 0.034174 0.396308 0.063 Uiso 1 1 calc R U . . .
C17 C 1.0665(2) 0.04843(14) 0.34627(11) 0.0222(3) Uani 1 1 d . . . . .
C18 C 1.1445(3) 0.03271(17) 0.41276(13) 0.0292(4) Uani 1 1 d . . . . .
H18 H 1.099628 0.069196 0.455625 0.035 Uiso 1 1 calc R U . . .
C19 C 1.2881(3) -0.03628(18) 0.41648(14) 0.0333(5) Uani 1 1 d . . . . .
H19 H 1.342339 -0.046486 0.461552 0.040 Uiso 1 1 calc R U . . .
C20 C 1.3519(3) -0.09015(18) 0.35434(15) 0.0329(5) Uani 1 1 d . . . . .
H20 H 1.450474 -0.137221 0.355937 0.040 Uiso 1 1 calc R U . . .
C21 C 1.2698(3) -0.07428(17) 0.29013(14) 0.0310(4) Uani 1 1 d . . . . .
H21 H 1.311035 -0.111709 0.247425 0.037 Uiso 1 1 calc R U . . .
C22 C 1.3229(3) 0.0940(2) 0.09582(17) 0.0425(7) Uani 1 1 d . . . . .
H22A H 1.285332 0.038169 0.085586 0.064 Uiso 1 1 calc R U . . .
H22B H 1.426874 0.068463 0.113954 0.064 Uiso 1 1 calc R U . . .
H22C H 1.327932 0.139827 0.047676 0.064 Uiso 1 1 calc R U . . .
C23 C 1.1014(4) 0.3569(2) 0.04833(15) 0.0484(8) Uani 1 1 d . . . . .
H23A H 1.027435 0.403580 0.080653 0.073 Uiso 1 1 calc R U . . .
H23B H 1.104411 0.386830 -0.006334 0.073 Uiso 1 1 calc R U . . .
H23C H 1.205292 0.342161 0.066187 0.073 Uiso 1 1 calc R U . . .
C24 C 0.9637(2) 0.10948(14) 0.10972(11) 0.0194(3) Uani 1 1 d . . . . .
C25 C 0.8680(2) 0.12800(15) 0.04968(11) 0.0228(3) Uani 1 1 d . . . . .
H25 H 0.852928 0.189132 0.016074 0.027 Uiso 1 1 calc R U . . .
C26 C 0.7944(2) 0.05585(16) 0.03934(13) 0.0265(4) Uani 1 1 d . . . . .
H26 H 0.727067 0.067756 -0.000776 0.032 Uiso 1 1 calc R U . . .
C27 C 0.8205(3) -0.03303(17) 0.08804(14) 0.0300(4) Uani 1 1 d . . . . .
H27 H 0.771451 -0.083188 0.082078 0.036 Uiso 1 1 calc R U . . .
C28 C 0.9193(3) -0.04769(16) 0.14565(13) 0.0289(4) Uani 1 1 d . . . . .
H28 H 0.939099 -0.109364 0.178583 0.035 Uiso 1 1 calc R U . . .
B1 B 0.4623(4) 0.7738(2) 0.11092(19) 0.0415(6) Uani 1 1 d . . . . .
B2 B 0.7154(3) 0.77047(19) 0.46225(16) 0.0309(5) Uani 1 1 d . . . . .
N1 N 0.6540(2) 0.52646(14) 0.28899(13) 0.0304(4) Uani 1 1 d D . . . .
N2 N 0.9175(3) 0.55067(14) 0.21043(12) 0.0317(4) Uani 1 1 d . . . . .
N3 N 1.1321(2) -0.00638(13) 0.28744(11) 0.0250(3) Uani 1 1 d D . . . .
N4 N 0.9884(2) 0.02222(13) 0.15667(10) 0.0242(3) Uani 1 1 d . . . . .
O1 O 0.54568(18) 0.32527(14) 0.20793(13) 0.0420(5) Uani 1 1 d . . . . .
O3 O 0.94637(17) 0.40481(11) 0.35981(8) 0.0239(3) Uani 1 1 d . . . . .
O4 O 1.21514(17) 0.32675(12) 0.29321(11) 0.0300(3) Uani 1 1 d . . . . .
O5 O 0.84312(19) 0.16148(11) 0.41831(9) 0.0281(3) Uani 1 1 d . . . . .
O6 O 0.77408(18) 0.09145(11) 0.30503(9) 0.0273(3) Uani 1 1 d . . . . .
O7 O 1.21755(16) 0.14639(12) 0.15520(9) 0.0256(3) Uani 1 1 d . . . . .
O8 O 1.0533(2) 0.26603(12) 0.05491(8) 0.0276(3) Uani 1 1 d . . . . .
F1 F 0.4498(3) 0.72771(17) 0.04886(13) 0.0724(6) Uani 1 1 d . . . . .
F2 F 0.5012(3) 0.71337(19) 0.17744(14) 0.0833(7) Uani 1 1 d . . . . .
F3 F 0.3037(3) 0.8222(2) 0.12988(16) 0.0930(8) Uani 1 1 d . . . . .
F4 F 0.5355(5) 0.8433(3) 0.09110(18) 0.1476(18) Uani 1 1 d . . . . .
F5 F 0.7159(2) 0.77471(12) 0.38124(9) 0.0405(3) Uani 1 1 d . . . . .
F6 F 0.86154(19) 0.77134(15) 0.47927(10) 0.0502(4) Uani 1 1 d . . . . .
F7 F 0.6785(2) 0.68386(12) 0.49832(11) 0.0508(4) Uani 1 1 d . . . . .
F8 F 0.6074(2) 0.85241(12) 0.48845(11) 0.0482(4) Uani 1 1 d . . . . .
P1 P 0.69637(6) 0.36260(4) 0.21378(3) 0.02317(10) Uani 1 1 d D . . . .
P2 P 1.03338(5) 0.36358(4) 0.27959(3) 0.01900(9) Uani 1 1 d . . . . .
P3 P 0.88995(6) 0.15097(4) 0.32674(3) 0.01889(9) Uani 1 1 d . . . . .
P4 P 1.04027(5) 0.20477(4) 0.14105(3) 0.01791(9) Uani 1 1 d . . . . .
Ni1 Ni 0.91500(3) 0.27058(2) 0.24045(2) 0.01502(5) Uani 1 1 d . . . . .
O2 O 0.7219(3) 0.43593(16) 0.13162(13) 0.0279(6) Uani 0.756(6) 1 d . . P A 1
C2 C 0.5906(4) 0.5050(3) 0.0969(2) 0.0431(9) Uani 0.756(6) 1 d . . P A 1
H2A H 0.526979 0.467794 0.078628 0.065 Uiso 0.756(6) 1 calc R U P A 1
H2B H 0.628003 0.547338 0.052564 0.065 Uiso 0.756(6) 1 calc R U P A 1
H2C H 0.527687 0.546921 0.135854 0.065 Uiso 0.756(6) 1 calc R U P A 1
O2F O 0.6302(9) 0.4436(5) 0.1483(4) 0.0279(17) Uani 0.244(6) 1 d D . P A 2
C2F C 0.7135(15) 0.4414(9) 0.0752(7) 0.046(3) Uani 0.244(6) 1 d . . P A 2
H2F1 H 0.813893 0.455191 0.077970 0.069 Uiso 0.244(6) 1 calc R U P A 2
H2F2 H 0.654460 0.492020 0.037652 0.069 Uiso 0.244(6) 1 calc R U P A 2
H2F3 H 0.731165 0.375251 0.058352 0.069 Uiso 0.244(6) 1 calc R U P A 2
C29F C 0.114(2) 0.7230(9) 0.3126(7) 0.045(2) Uani 0.612(7) 1 d . . P B 1
H29A H 0.066176 0.793451 0.296097 0.067 Uiso 0.612(7) 1 calc R U P B 1
H29B H 0.048316 0.682036 0.302309 0.067 Uiso 0.612(7) 1 calc R U P B 1
H29C H 0.216902 0.702894 0.283292 0.067 Uiso 0.612(7) 1 calc R U P B 1
O9F O 0.1324(5) 0.7093(6) 0.3955(3) 0.121(3) Uani 0.612(7) 1 d . . P B 1
H30F H 0.077951 0.759878 0.415746 0.182 Uiso 0.612(7) 1 calc R U P B 1
C29 C 0.126(3) 0.7073(16) 0.3286(11) 0.047(4) Uani 0.388(7) 1 d . . P B 2
H29D H 0.224284 0.726760 0.322657 0.070 Uiso 0.388(7) 1 calc R U P B 2
H29E H 0.140184 0.648012 0.302164 0.070 Uiso 0.388(7) 1 calc R U P B 2
H29F H 0.094187 0.692235 0.384200 0.070 Uiso 0.388(7) 1 calc R U P B 2
O9 O 0.0084(8) 0.7875(5) 0.2945(4) 0.065(2) Uani 0.388(7) 1 d . . P B 2
H30 H -0.069206 0.766740 0.290146 0.097 Uiso 0.388(7) 1 calc R U P B 2
H31 H 0.741(3) 0.531(3) 0.259(2) 0.078 Uiso 1 1 d D U . . .
H32 H 1.080(4) -0.003(3) 0.2460(17) 0.078 Uiso 1 1 d D U . . .

loop_
_atom_site_aniso_label
_atom_site_aniso_U_11
_atom_site_aniso_U_22
_atom_site_aniso_U_33
_atom_site_aniso_U_23
_atom_site_aniso_U_13
_atom_site_aniso_U_12
C1 0.0277(10) 0.0435(13) 0.0503(15) -0.0292(11) -0.0087(10) -0.0079(9)
C3 0.0225(9) 0.0231(9) 0.0439(12) -0.0155(8) -0.0158(8) 0.0015(7)
C4 0.0220(9) 0.0354(11) 0.0578(16) -0.0252(11) -0.0075(10) -0.0045(8)
C5 0.0270(11) 0.0463(14) 0.0600(17) -0.0303(13) -0.0011(11) -0.0057(10)
C6 0.0304(11) 0.0418(13) 0.0626(18) -0.0340(13) -0.0064(11) -0.0016(10)
C7 0.0343(11) 0.0247(10) 0.0551(15) -0.0203(10) -0.0120(11) -0.0015(8)
C8 0.0446(13) 0.0355(11) 0.0307(11) -0.0165(9) -0.0090(10) -0.0122(10)
C9 0.0273(10) 0.0332(11) 0.0419(13) -0.0111(9) -0.0141(9) -0.0040(8)
C10 0.0309(10) 0.0303(9) 0.0241(9) -0.0108(7) 0.0003(7) -0.0173(8)
C11 0.0425(13) 0.0497(14) 0.0342(12) -0.0160(11) 0.0080(10) -0.0302(12)
C12 0.082(2) 0.068(2) 0.0334(13) -0.0124(13) 0.0170(14) -0.0603(19)
C13 0.085(2) 0.0392(14) 0.0342(13) 0.0014(11) -0.0027(14) -0.0329(16)
C14 0.077(2) 0.0282(11) 0.0336(13) 0.0022(9) -0.0100(13) -0.0218(12)
C15 0.0396(12) 0.0322(11) 0.0257(10) -0.0051(8) 0.0095(9) -0.0025(9)
C16 0.0487(15) 0.0359(12) 0.0468(15) 0.0084(11) -0.0046(12) -0.0269(11)
C17 0.0256(9) 0.0196(8) 0.0209(8) -0.0013(6) -0.0016(7) -0.0057(7)
C18 0.0341(11) 0.0301(10) 0.0219(9) -0.0027(8) -0.0082(8) -0.0035(8)
C19 0.0360(11) 0.0328(11) 0.0301(11) 0.0021(9) -0.0140(9) -0.0050(9)
C20 0.0302(10) 0.0301(10) 0.0355(12) 0.0004(9) -0.0106(9) -0.0015(8)
C21 0.0324(11) 0.0267(10) 0.0317(11) -0.0069(8) -0.0047(9) -0.0013(8)
C22 0.0233(10) 0.0619(17) 0.0480(15) -0.0380(13) 0.0039(10) -0.0069(10)
C23 0.086(2) 0.0516(15) 0.0256(11) 0.0000(10) -0.0040(13) -0.0509(16)
C24 0.0218(8) 0.0212(8) 0.0173(7) -0.0074(6) -0.0007(6) -0.0066(6)
C25 0.0256(9) 0.0254(8) 0.0191(8) -0.0055(7) -0.0037(7) -0.0074(7)
C26 0.0267(9) 0.0319(10) 0.0253(9) -0.0105(8) -0.0059(7) -0.0096(8)
C27 0.0343(11) 0.0302(10) 0.0321(11) -0.0111(8) -0.0054(9) -0.0147(9)
C28 0.0381(11) 0.0237(9) 0.0292(10) -0.0063(8) -0.0079(9) -0.0112(8)
B1 0.0512(17) 0.0361(14) 0.0341(14) -0.0020(11) -0.0023(13) -0.0081(13)
B2 0.0325(12) 0.0288(11) 0.0340(13) -0.0001(9) -0.0099(10) -0.0114(9)
N1 0.0280(9) 0.0220(8) 0.0423(11) -0.0118(7) -0.0128(8) 0.0004(7)
N2 0.0460(11) 0.0235(8) 0.0295(9) -0.0023(7) -0.0047(8) -0.0155(8)
N3 0.0275(8) 0.0236(8) 0.0242(8) -0.0038(6) -0.0056(6) -0.0050(6)
N4 0.0288(8) 0.0235(7) 0.0231(8) -0.0070(6) -0.0068(6) -0.0071(6)
O1 0.0188(7) 0.0487(10) 0.0677(13) -0.0404(10) -0.0082(7) -0.0040(7)
O3 0.0286(7) 0.0274(7) 0.0199(6) -0.0100(5) -0.0030(5) -0.0101(6)
O4 0.0194(6) 0.0282(7) 0.0469(10) -0.0131(7) -0.0094(6) -0.0062(5)
O5 0.0344(8) 0.0262(7) 0.0183(6) -0.0014(5) 0.0016(6) -0.0013(6)
O6 0.0286(7) 0.0262(7) 0.0305(8) 0.0022(6) -0.0041(6) -0.0152(6)
O7 0.0175(6) 0.0360(8) 0.0269(7) -0.0176(6) -0.0008(5) -0.0063(5)
O8 0.0402(8) 0.0321(7) 0.0171(6) -0.0046(5) -0.0001(6) -0.0209(7)
F1 0.1098(19) 0.0608(13) 0.0533(12) -0.0091(10) -0.0210(12) -0.0256(13)
F2 0.1049(19) 0.0775(16) 0.0588(13) 0.0163(12) -0.0317(13) -0.0107(14)
F3 0.0735(16) 0.118(2) 0.0733(16) -0.0096(15) -0.0078(13) -0.0007(15)
F4 0.227(4) 0.204(4) 0.083(2) 0.016(2) -0.028(2) -0.187(4)
F5 0.0528(9) 0.0384(8) 0.0364(8) -0.0042(6) -0.0154(7) -0.0171(7)
F6 0.0347(8) 0.0776(12) 0.0475(10) -0.0170(9) -0.0092(7) -0.0222(8)
F7 0.0611(11) 0.0354(8) 0.0584(11) 0.0089(7) -0.0109(9) -0.0221(8)
F8 0.0502(10) 0.0402(8) 0.0493(10) -0.0083(7) -0.0124(8) 0.0021(7)
P1 0.0238(2) 0.0198(2) 0.0278(2) -0.00707(18) -0.01117(19) -0.00230(17)
P2 0.01749(19) 0.0217(2) 0.0211(2) -0.00820(17) -0.00221(16) -0.00736(16)
P3 0.0201(2) 0.0190(2) 0.0174(2) -0.00217(16) -0.00062(16) -0.00524(16)
P4 0.0189(2) 0.0219(2) 0.01564(19) -0.00620(16) -0.00090(15) -0.00817(16)
Ni1 0.01479(10) 0.01678(10) 0.01542(10) -0.00468(7) -0.00071(7) -0.00621(7)
O2 0.0264(13) 0.0297(10) 0.0262(11) 0.0059(8) -0.0081(9) -0.0071(8)
C2 0.0421(19) 0.0372(17) 0.045(2) 0.0153(15) -0.0198(15) -0.0053(14)
O2F 0.022(4) 0.035(3) 0.023(3) -0.003(2) -0.005(2) 0.003(2)
C2F 0.050(7) 0.046(6) 0.032(6) -0.002(4) 0.013(5) -0.005(5)
C29F 0.075(6) 0.033(4) 0.029(4) 0.006(3) -0.012(3) -0.020(4)
O9F 0.039(2) 0.249(9) 0.074(3) -0.097(5) -0.011(2) 0.009(3)
C29 0.059(6) 0.039(6) 0.036(8) 0.016(5) -0.014(6) -0.008(5)
O9 0.055(4) 0.068(4) 0.050(4) 0.015(3) 0.004(3) 0.003(3)

loop_
_atom_type_symbol
_atom_type_description
_atom_type_scat_dispersion_real
_atom_type_scat_dispersion_imag
_atom_type_scat_source
C C 0.0033 0.0016 'International Tables Vol C Tables 4.2.6.8 and 6.1.1.4'
H H 0.0000 0.0000 'International Tables Vol C Tables 4.2.6.8 and 6.1.1.4'
B B 0.0013 0.0007 'International Tables Vol C Tables 4.2.6.8 and 6.1.1.4'
N N 0.0061 0.0033 'International Tables Vol C Tables 4.2.6.8 and 6.1.1.4'
O O 0.0106 0.0060 'International Tables Vol C Tables 4.2.6.8 and 6.1.1.4'
F F 0.0171 0.0103 'International Tables Vol C Tables 4.2.6.8 and 6.1.1.4'
P P 0.1023 0.0942 'International Tables Vol C Tables 4.2.6.8 and 6.1.1.4'
Ni Ni 0.3393 1.1124 'International Tables Vol C Tables 4.2.6.8 and 6.1.1.4'

loop_
_geom_angle_atom_site_label_1
_geom_angle_atom_site_label_2
_geom_angle_atom_site_label_3
_geom_angle
_geom_angle_site_symmetry_1
_geom_angle_site_symmetry_3
_geom_angle_publ_flag
O1 C1 H1A 109.5 . . ?
O1 C1 H1B 109.5 . . ?
H1A C1 H1B 109.5 . . ?
O1 C1 H1C 109.5 . . ?
H1A C1 H1C 109.5 . . ?
H1B C1 H1C 109.5 . . ?
N1 C3 C4 118.0(2) . . ?
N1 C3 P1 116.18(18) . . ?
C4 C3 P1 125.44(16) . . ?
C3 C4 C5 120.4(2) . . ?
C3 C4 H4 119.8 . . ?
C5 C4 H4 119.8 . . ?
C6 C5 C4 119.4(3) . . ?
C6 C5 H5 120.3 . . ?
C4 C5 H5 120.3 . . ?
C7 C6 C5 118.6(2) . . ?
C7 C6 H6 120.7 . . ?
C5 C6 H6 120.7 . . ?
N1 C7 C6 120.4(2) . . ?
N1 C7 H7 119.8 . . ?
C6 C7 H7 119.8 . . ?
O3 C8 H8A 109.5 . . ?
O3 C8 H8B 109.5 . . ?
H8A C8 H8B 109.5 . . ?
O3 C8 H8C 109.5 . . ?
H8A C8 H8C 109.5 . . ?
H8B C8 H8C 109.5 . . ?
O4 C9 H9A 109.5 . . ?
O4 C9 H9B 109.5 . . ?
H9A C9 H9B 109.5 . . ?
O4 C9 H9C 109.5 . . ?
H9A C9 H9C 109.5 . . ?
H9B C9 H9C 109.5 . . ?
N2 C10 C11 119.7(2) . . ?
N2 C10 P2 114.63(15) . . ?
C11 C10 P2 125.6(2) . . ?
C10 C11 C12 117.6(3) . . ?
C10 C11 H11 121.2 . . ?
C12 C11 H11 121.2 . . ?
C13 C12 C11 120.8(3) . . ?
C13 C12 H12 119.6 . . ?
C11 C12 H12 119.6 . . ?
C14 C13 C12 118.5(3) . . ?
C14 C13 H13 120.7 . . ?
C12 C13 H13 120.7 . . ?
N2 C14 C13 121.8(3) . . ?
N2 C14 H14 119.1 . . ?
C13 C14 H14 119.1 . . ?
O5 C15 H15A 109.5 . . ?
O5 C15 H15B 109.5 . . ?
H15A C15 H15B 109.5 . . ?
O5 C15 H15C 109.5 . . ?
H15A C15 H15C 109.5 . . ?
H15B C15 H15C 109.5 . . ?
O6 C16 H16A 109.5 . . ?
O6 C16 H16B 109.5 . . ?
H16A C16 H16B 109.5 . . ?
O6 C16 H16C 109.5 . . ?
H16A C16 H16C 109.5 . . ?
H16B C16 H16C 109.5 . . ?
N3 C17 C18 118.33(19) . . ?
N3 C17 P3 116.62(15) . . ?
C18 C17 P3 124.56(16) . . ?
C19 C18 C17 119.9(2) . . ?
C19 C18 H18 120.0 . . ?
C17 C18 H18 120.0 . . ?
C20 C19 C18 119.8(2) . . ?
C20 C19 H19 120.1 . . ?
C18 C19 H19 120.1 . . ?
C21 C20 C19 118.8(2) . . ?
C21 C20 H20 120.6 . . ?
C19 C20 H20 120.6 . . ?
N3 C21 C20 120.5(2) . . ?
N3 C21 H21 119.8 . . ?
C20 C21 H21 119.8 . . ?
O7 C22 H22A 109.5 . . ?
O7 C22 H22B 109.5 . . ?
H22A C22 H22B 109.5 . . ?
O7 C22 H22C 109.5 . . ?
H22A C22 H22C 109.5 . . ?
H22B C22 H22C 109.5 . . ?
O8 C23 H23A 109.5 . . ?
O8 C23 H23B 109.5 . . ?
H23A C23 H23B 109.5 . . ?
O8 C23 H23C 109.5 . . ?
H23A C23 H23C 109.5 . . ?
H23B C23 H23C 109.5 . . ?
N4 C24 C25 120.84(17) . . ?
N4 C24 P4 114.65(14) . . ?
C25 C24 P4 123.86(15) . . ?
C24 C25 C26 119.24(19) . . ?
C24 C25 H25 120.4 . . ?
C26 C25 H25 120.4 . . ?
C27 C26 C25 119.2(2) . . ?
C27 C26 H26 120.4 . . ?
C25 C26 H26 120.4 . . ?
C26 C27 C28 118.73(19) . . ?
C26 C27 H27 120.6 . . ?
C28 C27 H27 120.6 . . ?
N4 C28 C27 122.2(2) . . ?
N4 C28 H28 118.9 . . ?
C27 C28 H28 118.9 . . ?
F4 B1 F2 115.5(3) . . ?
F4 B1 F1 112.9(3) . . ?
F2 B1 F1 116.2(3) . . ?
F4 B1 F3 106.9(3) . . ?
F2 B1 F3 102.8(3) . . ?
F1 B1 F3 100.3(3) . . ?
F8 B2 F7 109.9(2) . . ?
F8 B2 F6 109.0(2) . . ?
F7 B2 F6 110.0(2) . . ?
F8 B2 F5 109.6(2) . . ?
F7 B2 F5 109.2(2) . . ?
F6 B2 F5 109.1(2) . . ?
C7 N1 C3 123.2(2) . . ?
C7 N1 H31 117(3) . . ?
C3 N1 H31 119(3) . . ?
C10 N2 C14 121.6(2) . . ?
C21 N3 C17 122.73(19) . . ?
C21 N3 H32 117(3) . . ?
C17 N3 H32 120(3) . . ?
C28 N4 C24 119.69(18) . . ?
C1 O1 P1 120.54(15) . . ?
C8 O3 P2 122.87(15) . . ?
C9 O4 P2 119.21(14) . . ?
C15 O5 P3 120.49(14) . . ?
C16 O6 P3 122.37(16) . . ?
C22 O7 P4 121.99(15) . . ?
C23 O8 P4 117.35(14) . . ?
O2F P1 O1 83.5(3) . . ?
O1 P1 O2 106.73(12) . . ?
O2F P1 C3 87.7(3) . . ?
O1 P1 C3 93.01(9) . . ?
O2 P1 C3 104.00(12) . . ?
O2F P1 Ni1 137.4(3) . . ?
O1 P1 Ni1 125.63(8) . . ?
O2 P1 Ni1 108.11(9) . . ?
C3 P1 Ni1 116.86(7) . . ?
O4 P2 O3 105.28(8) . . ?
O4 P2 C10 93.66(9) . . ?
O3 P2 C10 100.77(8) . . ?
O4 P2 Ni1 122.27(6) . . ?
O3 P2 Ni1 110.99(6) . . ?
C10 P2 Ni1 120.61(7) . . ?
O5 P3 O6 104.34(9) . . ?
O5 P3 C17 92.45(8) . . ?
O6 P3 C17 101.85(9) . . ?
O5 P3 Ni1 124.30(6) . . ?
O6 P3 Ni1 112.50(6) . . ?
C17 P3 Ni1 117.73(6) . . ?
O7 P4 O8 104.17(9) . . ?
O7 P4 C24 103.26(8) . . ?
O8 P4 C24 94.94(8) . . ?
O7 P4 Ni1 112.65(6) . . ?
O8 P4 Ni1 123.51(6) . . ?
C24 P4 Ni1 115.34(6) . . ?
P1 Ni1 P3 110.75(2) . . ?
P1 Ni1 P4 110.96(2) . . ?
P3 Ni1 P4 106.18(2) . . ?
P1 Ni1 P2 106.16(2) . . ?
P3 Ni1 P2 111.63(2) . . ?
P4 Ni1 P2 111.25(2) . . ?
C2 O2 P1 120.8(2) . . ?
O2 C2 H2A 109.5 . . ?
O2 C2 H2B 109.5 . . ?
H2A C2 H2B 109.5 . . ?
O2 C2 H2C 109.5 . . ?
H2A C2 H2C 109.5 . . ?
H2B C2 H2C 109.5 . . ?
C2F O2F P1 117.3(7) . . ?
O2F C2F H2F1 109.5 . . ?
O2F C2F H2F2 109.5 . . ?
H2F1 C2F H2F2 109.5 . . ?
O2F C2F H2F3 109.5 . . ?
H2F1 C2F H2F3 109.5 . . ?
H2F2 C2F H2F3 109.5 . . ?
O9F C29F H29A 109.5 . . ?
O9F C29F H29B 109.5 . . ?
H29A C29F H29B 109.5 . . ?
O9F C29F H29C 109.5 . . ?
H29A C29F H29C 109.5 . . ?
H29B C29F H29C 109.5 . . ?
C29F O9F H30F 109.5 . . ?
O9 C29 H29D 109.5 . . ?
O9 C29 H29E 109.5 . . ?
H29D C29 H29E 109.5 . . ?
O9 C29 H29F 109.5 . . ?
H29D C29 H29F 109.5 . . ?
H29E C29 H29F 109.5 . . ?
C29 O9 H30 109.5 . . ?

loop_
_geom_bond_atom_site_label_1
_geom_bond_atom_site_label_2
_geom_bond_distance
_geom_bond_site_symmetry_2
_geom_bond_publ_flag
C1 O1 1.439(3) . ?
C1 H1A 0.9800 . ?
C1 H1B 0.9800 . ?
C1 H1C 0.9800 . ?
C3 N1 1.341(3) . ?
C3 C4 1.380(4) . ?
C3 P1 1.855(2) . ?
C4 C5 1.395(3) . ?
C4 H4 0.9500 . ?
C5 C6 1.380(4) . ?
C5 H5 0.9500 . ?
C6 C7 1.378(4) . ?
C6 H6 0.9500 . ?
C7 N1 1.339(3) . ?
C7 H7 0.9500 . ?
C8 O3 1.437(2) . ?
C8 H8A 0.9800 . ?
C8 H8B 0.9800 . ?
C8 H8C 0.9800 . ?
C9 O4 1.430(3) . ?
C9 H9A 0.9800 . ?
C9 H9B 0.9800 . ?
C9 H9C 0.9800 . ?
C10 N2 1.342(3) . ?
C10 C11 1.385(3) . ?
C10 P2 1.854(2) . ?
C11 C12 1.428(4) . ?
C11 H11 0.9500 . ?
C12 C13 1.357(5) . ?
C12 H12 0.9500 . ?
C13 C14 1.354(5) . ?
C13 H13 0.9500 . ?
C14 N2 1.349(3) . ?
C14 H14 0.9500 . ?
C15 O5 1.430(3) . ?
C15 H15A 0.9800 . ?
C15 H15B 0.9800 . ?
C15 H15C 0.9800 . ?
C16 O6 1.443(3) . ?
C16 H16A 0.9800 . ?
C16 H16B 0.9800 . ?
C16 H16C 0.9800 . ?
C17 N3 1.347(3) . ?
C17 C18 1.390(3) . ?
C17 P3 1.857(2) . ?
C18 C19 1.387(3) . ?
C18 H18 0.9500 . ?
C19 C20 1.383(4) . ?
C19 H19 0.9500 . ?
C20 C21 1.376(3) . ?
C20 H20 0.9500 . ?
C21 N3 1.341(3) . ?
C21 H21 0.9500 . ?
C22 O7 1.446(3) . ?
C22 H22A 0.9800 . ?
C22 H22B 0.9800 . ?
C22 H22C 0.9800 . ?
C23 O8 1.438(3) . ?
C23 H23A 0.9800 . ?
C23 H23B 0.9800 . ?
C23 H23C 0.9800 . ?
C24 N4 1.347(3) . ?
C24 C25 1.390(3) . ?
C24 P4 1.8373(18) . ?
C25 C26 1.394(3) . ?
C25 H25 0.9500 . ?
C26 C27 1.379(3) . ?
C26 H26 0.9500 . ?
C27 C28 1.381(3) . ?
C27 H27 0.9500 . ?
C28 N4 1.342(3) . ?
C28 H28 0.9500 . ?
B1 F4 1.299(4) . ?
B1 F2 1.353(4) . ?
B1 F1 1.371(4) . ?
B1 F3 1.418(4) . ?
B2 F8 1.379(3) . ?
B2 F7 1.383(3) . ?
B2 F6 1.385(3) . ?
B2 F5 1.401(3) . ?
N1 H31 0.896(19) . ?
N3 H32 0.900(19) . ?
O1 P1 1.5972(17) . ?
O3 P2 1.6115(15) . ?
O4 P2 1.6092(15) . ?
O5 P3 1.6103(15) . ?
O6 P3 1.6103(15) . ?
O7 P4 1.6110(15) . ?
O8 P4 1.6180(16) . ?
P1 O2F 1.538(5) . ?
P1 O2 1.659(2) . ?
P1 Ni1 2.1007(6) . ?
P2 Ni1 2.1235(5) . ?
P3 Ni1 2.1156(5) . ?
P4 Ni1 2.1215(5) . ?
O2 C2 1.444(4) . ?
C2 H2A 0.9800 . ?
C2 H2B 0.9800 . ?
C2 H2C 0.9800 . ?
O2F C2F 1.386(12) . ?
C2F H2F1 0.9800 . ?
C2F H2F2 0.9800 . ?
C2F H2F3 0.9800 . ?
C29F O9F 1.451(12) . ?
C29F H29A 0.9800 . ?
C29F H29B 0.9800 . ?
C29F H29C 0.9800 . ?
O9F H30F 0.8400 . ?
C29 O9 1.43(2) . ?
C29 H29D 0.9800 . ?
C29 H29E 0.9800 . ?
C29 H29F 0.9800 . ?
O9 H30 0.8400 . ?

loop_
_geom_torsion_atom_site_label_1
_geom_torsion_atom_site_label_2
_geom_torsion_atom_site_label_3
_geom_torsion_atom_site_label_4
_geom_torsion
_geom_torsion_site_symmetry_1
_geom_torsion_site_symmetry_2
_geom_torsion_site_symmetry_3
_geom_torsion_site_symmetry_4
_geom_torsion_publ_flag
N1 C3 C4 C5 -2.2(4) . . . . ?
P1 C3 C4 C5 170.8(2) . . . . ?
C3 C4 C5 C6 2.0(4) . . . . ?
C4 C5 C6 C7 -0.4(4) . . . . ?
C5 C6 C7 N1 -1.0(4) . . . . ?
N2 C10 C11 C12 0.5(3) . . . . ?
P2 C10 C11 C12 178.21(18) . . . . ?
C10 C11 C12 C13 -0.2(4) . . . . ?
C11 C12 C13 C14 -0.1(4) . . . . ?
C12 C13 C14 N2 0.2(4) . . . . ?
N3 C17 C18 C19 1.6(3) . . . . ?
P3 C17 C18 C19 -170.17(18) . . . . ?
C17 C18 C19 C20 -0.9(4) . . . . ?
C18 C19 C20 C21 -0.5(4) . . . . ?
C19 C20 C21 N3 1.3(4) . . . . ?
N4 C24 C25 C26 1.4(3) . . . . ?
P4 C24 C25 C26 -168.91(15) . . . . ?
C24 C25 C26 C27 -1.2(3) . . . . ?
C25 C26 C27 C28 -0.1(3) . . . . ?
C26 C27 C28 N4 1.2(3) . . . . ?
C6 C7 N1 C3 0.8(4) . . . . ?
C4 C3 N1 C7 0.9(3) . . . . ?
P1 C3 N1 C7 -172.80(19) . . . . ?
C11 C10 N2 C14 -0.4(3) . . . . ?
P2 C10 N2 C14 -178.37(19) . . . . ?
C13 C14 N2 C10 0.0(4) . . . . ?
C20 C21 N3 C17 -0.7(3) . . . . ?
C18 C17 N3 C21 -0.8(3) . . . . ?
P3 C17 N3 C21 171.58(17) . . . . ?
C27 C28 N4 C24 -1.1(3) . . . . ?
C25 C24 N4 C28 -0.3(3) . . . . ?
P4 C24 N4 C28 170.87(16) . . . . ?
C1 O1 P1 O2F 99.3(3) . . . . ?
C1 O1 P1 O2 81.0(2) . . . . ?
C1 O1 P1 C3 -173.4(2) . . . . ?
C1 O1 P1 Ni1 -46.9(3) . . . . ?
N1 C3 P1 O2F -74.6(3) . . . . ?
C4 C3 P1 O2F 112.3(4) . . . . ?
N1 C3 P1 O1 -157.99(19) . . . . ?
C4 C3 P1 O1 28.9(2) . . . . ?
N1 C3 P1 O2 -49.9(2) . . . . ?
C4 C3 P1 O2 136.9(2) . . . . ?
N1 C3 P1 Ni1 69.12(19) . . . . ?
C4 C3 P1 Ni1 -104.0(2) . . . . ?
C9 O4 P2 O3 88.80(17) . . . . ?
C9 O4 P2 C10 -168.98(17) . . . . ?
C9 O4 P2 Ni1 -38.90(19) . . . . ?
C8 O3 P2 O4 42.52(19) . . . . ?
C8 O3 P2 C10 -54.34(19) . . . . ?
C8 O3 P2 Ni1 176.75(15) . . . . ?
N2 C10 P2 O4 -163.98(16) . . . . ?
C11 C10 P2 O4 18.2(2) . . . . ?
N2 C10 P2 O3 -57.66(17) . . . . ?
C11 C10 P2 O3 124.52(19) . . . . ?
N2 C10 P2 Ni1 64.76(17) . . . . ?
C11 C10 P2 Ni1 -113.05(19) . . . . ?
C15 O5 P3 O6 -92.83(19) . . . . ?
C15 O5 P3 C17 164.28(18) . . . . ?
C15 O5 P3 Ni1 37.9(2) . . . . ?
C16 O6 P3 O5 -40.8(2) . . . . ?
C16 O6 P3 C17 54.8(2) . . . . ?
C16 O6 P3 Ni1 -178.19(17) . . . . ?
N3 C17 P3 O5 163.94(16) . . . . ?
C18 C17 P3 O5 -24.2(2) . . . . ?
N3 C17 P3 O6 58.74(17) . . . . ?
C18 C17 P3 O6 -129.41(19) . . . . ?
N3 C17 P3 Ni1 -64.77(17) . . . . ?
C18 C17 P3 Ni1 107.08(18) . . . . ?
C22 O7 P4 O8 -45.2(2) . . . . ?
C22 O7 P4 C24 53.4(2) . . . . ?
C22 O7 P4 Ni1 178.52(17) . . . . ?
C23 O8 P4 O7 -78.9(2) . . . . ?
C23 O8 P4 C24 176.0(2) . . . . ?
C23 O8 P4 Ni1 51.1(2) . . . . ?
N4 C24 P4 O7 50.59(16) . . . . ?
C25 C24 P4 O7 -138.57(16) . . . . ?
N4 C24 P4 O8 156.43(15) . . . . ?
C25 C24 P4 O8 -32.73(18) . . . . ?
N4 C24 P4 Ni1 -72.73(15) . . . . ?
C25 C24 P4 Ni1 98.11(16) . . . . ?
O1 P1 O2 C2 39.9(3) . . . . ?
C3 P1 O2 C2 -57.6(3) . . . . ?
Ni1 P1 O2 C2 177.5(2) . . . . ?
O1 P1 O2F C2F -112.7(8) . . . . ?
C3 P1 O2F C2F 154.0(8) . . . . ?
Ni1 P1 O2F C2F 25.3(10) . . . . ?
